data_4089152
loop_
_publ_author_name
'Mikus, Malte S.'
'Torker, Sebastian'
'Xu, Chaofan'
'Li, Bo'
'Hoveyda, Amir H.'

_publ_section_title
;
 Pentacoordinate Ruthenium(II) Catecholthiolate and Mercaptophenolate
 Catalysts for Olefin Metathesis: Anionic Ligand Exchange and Ease of
 Initiation
;
_journal_issue 22
_journal_name_full Organometallics
_journal_page_first 3878
_journal_paper_doi 10.1021/acs.organomet.6b00773
_journal_volume 35
_journal_year 2016
_chemical_formula_moiety 'C43 H57 N2 O3 P Ru S2, 2(C H4 O)'
_chemical_formula_sum 'C45 H65 N2 O5 P Ru S2'
_chemical_formula_weight 910.15
_chemical_name_systematic
;
 Ru-4j
;
_space_group_crystal_system monoclinic
_space_group_IT_number 14
_space_group_name_Hall '-P 2yn'
_space_group_name_H-M_alt 'P 1 21/n 1'
_atom_sites_solution_hydrogens geom
_atom_sites_solution_primary direct
_atom_sites_solution_secondary difmap
_audit_creation_method SHELXL-2013
_cell_angle_alpha 90
_cell_angle_beta 97.319(3)
_cell_angle_gamma 90
_cell_formula_units_Z 4
_cell_length_a 12.3815(6)
_cell_length_b 21.8053(11)
_cell_length_c 16.5924(9)
_cell_measurement_reflns_used 9818
_cell_measurement_temperature 100(2)
_cell_measurement_theta_max 68.00
_cell_measurement_theta_min 3.36
_cell_volume 4443.2(4)
_computing_cell_refinement 'SAINT (Bruker, 2013)'
_computing_data_collection 'APEX2 (Bruker, 2013)'
_computing_data_reduction 'SAINT (Bruker, 2013)'
_computing_molecular_graphics 'Bruker SHELXTL'
_computing_publication_material 'Bruker SHELXTL'
_computing_structure_refinement 'SHELXL-2013 (Sheldrick, 2013)'
_computing_structure_solution 'SHELXL-2013 (Sheldrick, 2013)'
_diffrn_ambient_temperature 100(2)
_diffrn_measured_fraction_theta_full 0.989
_diffrn_measured_fraction_theta_max 0.984
_diffrn_measurement_device_type 'Bruker Kappa DUO CCD diffractometer'
_diffrn_measurement_method '\f and \w scans'
_diffrn_radiation_monochromator mirrors
_diffrn_radiation_type CuK\a
_diffrn_radiation_wavelength 1.54178
_diffrn_reflns_av_R_equivalents 0.0421
_diffrn_reflns_av_unetI/netI 0.0262
_diffrn_reflns_Laue_measured_fraction_full 0.989
_diffrn_reflns_Laue_measured_fraction_max 0.984
_diffrn_reflns_limit_h_max 14
_diffrn_reflns_limit_h_min -14
_diffrn_reflns_limit_k_max 25
_diffrn_reflns_limit_k_min -26
_diffrn_reflns_limit_l_max 14
_diffrn_reflns_limit_l_min -19
_diffrn_reflns_number 50849
_diffrn_reflns_point_group_measured_fraction_full 0.989
_diffrn_reflns_point_group_measured_fraction_max 0.984
_diffrn_reflns_theta_full 67.679
_diffrn_reflns_theta_max 68.176
_diffrn_reflns_theta_min 3.364
_diffrn_source 'microfocus sealed tube'
_diffrn_source_type 'Incoatec I\uS'
_exptl_absorpt_coefficient_mu 4.436
_exptl_absorpt_correction_T_max 0.7531
_exptl_absorpt_correction_T_min 0.6343
_exptl_absorpt_correction_type multi-scan
_exptl_absorpt_process_details
;
Sheldrick, G.M. (2013). SADABS. Bruker AXS Inc. Madison, WI USA.
;
_exptl_crystal_colour dark-green
_exptl_crystal_density_diffrn 1.361
_exptl_crystal_density_meas ?
_exptl_crystal_density_method none
_exptl_crystal_description block
_exptl_crystal_F_000 1920
_exptl_crystal_size_max 0.120
_exptl_crystal_size_mid 0.100
_exptl_crystal_size_min 0.070
_refine_diff_density_max 1.097
_refine_diff_density_min -0.511
_refine_diff_density_rms 0.070
_refine_ls_extinction_coef na
_refine_ls_extinction_method none
_refine_ls_goodness_of_fit_ref 1.030
_refine_ls_hydrogen_treatment constr
_refine_ls_matrix_type full
_refine_ls_number_parameters 521
_refine_ls_number_reflns 7990
_refine_ls_number_restraints 0
_refine_ls_restrained_S_all 1.030
_refine_ls_R_factor_all 0.0326
_refine_ls_R_factor_gt 0.0285
_refine_ls_shift/su_max 0.003
_refine_ls_shift/su_mean 0.000
_refine_ls_structure_factor_coef Fsqd
_refine_ls_weighting_details
;
 w=1/[\s^2^(Fo^2^)+(0.0479P)^2^+2.0395P]
 where P=(Fo^2^+2Fc^2^)/3
;
_refine_ls_weighting_scheme calc
_refine_ls_wR_factor_gt 0.0736
_refine_ls_wR_factor_ref 0.0761
_reflns_Friedel_coverage 0.000
_reflns_number_gt 7243
_reflns_number_total 7990
_reflns_threshold_expression 'I > 2\s(I)'
_cod_data_source_file om6b00773_si_001.cif
_cod_data_source_block C43H57N2O3PRuS2(CH4O)2
_cod_depositor_comments
;
The following automatic conversions were performed:

data item '_exptl_crystal_density_meas' value 'not measured' was
changed to '?' -- the value is perceived as not measured.

Automatic conversion script
Id: cif_fix_values 6909 2019-04-08 15:41:33Z antanas 
;
_cod_original_sg_symbol_H-M 'P 21/n'
_cod_database_code 4089152
_shelx_space_group_comment
;
The symmetry employed for this shelxl refinement is uniquely defined
by the following loop, which should always be used as a source of
symmetry information in preference to the above space-group names.
They are only intended as comments.
;
_shelx_estimated_absorpt_t_min 0.618
_shelx_estimated_absorpt_t_max 0.746
_shelxl_version_number 2013-2

loop_
_space_group_symop_operation_xyz
'x, y, z'
'-x+1/2, y+1/2, -z+1/2'
'-x, -y, -z'
'x-1/2, -y-1/2, z-1/2'

loop_
_atom_site_label
_atom_site_type_symbol
_atom_site_fract_x
_atom_site_fract_y
_atom_site_fract_z
_atom_site_U_iso_or_equiv
_atom_site_adp_type
_atom_site_occupancy
_atom_site_site_symmetry_order
_atom_site_calc_flag
_atom_site_refinement_flags_posn
_atom_site_refinement_flags_adp
Ru1 Ru 0.21855(2) 0.77845(2) 0.21069(2) 0.01169(6) Uani 1 1 d . .
S1 S 0.18087(4) 0.68117(2) 0.26489(3) 0.01568(11) Uani 1 1 d . .
S2 S 0.20932(4) 0.81639(2) 0.33985(3) 0.01746(11) Uani 1 1 d . .
P1 P 0.26089(4) 0.87583(2) 0.17787(3) 0.01402(11) Uani 1 1 d . .
O1 O 0.37686(11) 0.90236(6) 0.21680(8) 0.0178(3) Uani 1 1 d . .
O2 O 0.17693(11) 0.92570(6) 0.20116(9) 0.0207(3) Uani 1 1 d . .
O3 O 0.27266(11) 0.88721(6) 0.08411(8) 0.0189(3) Uani 1 1 d . .
N1 N 0.01695(14) 0.77809(7) 0.09131(11) 0.0158(4) Uani 1 1 d . .
N2 N 0.13614(14) 0.72192(7) 0.03997(10) 0.0163(4) Uani 1 1 d . .
C1 C 0.12103(15) 0.75838(9) 0.10342(12) 0.0140(4) Uani 1 1 d . .
C2 C -0.04770(16) 0.74966(10) 0.02012(12) 0.0191(4) Uani 1 1 d . .
H2A H -0.0882 0.7809 -0.0150 0.023 Uiso 1 1 calc R U
H2B H -0.0997 0.7191 0.0368 0.023 Uiso 1 1 calc R U
C3 C 0.03947(18) 0.71934(10) -0.02239(14) 0.0216(5) Uani 1 1 d . .
H3A H 0.0198 0.6765 -0.0374 0.026 Uiso 1 1 calc R U
H3B H 0.0520 0.7423 -0.0719 0.026 Uiso 1 1 calc R U
C4 C -0.03513(15) 0.82173(9) 0.13883(12) 0.0156(4) Uani 1 1 d . .
C5 C -0.08640(16) 0.80295(10) 0.20483(12) 0.0171(4) Uani 1 1 d . .
C6 C -0.13726(16) 0.84757(10) 0.24742(13) 0.0199(4) Uani 1 1 d . .
H6 H -0.1707 0.8355 0.2934 0.024 Uiso 1 1 calc R U
C7 C -0.14041(16) 0.90876(10) 0.22480(13) 0.0195(4) Uani 1 1 d . .
C8 C -0.09618(16) 0.92498(10) 0.15511(13) 0.0192(4) Uani 1 1 d . .
H8 H -0.1015 0.9664 0.1372 0.023 Uiso 1 1 calc R U
C9 C -0.04423(15) 0.88247(9) 0.11063(12) 0.0174(4) Uani 1 1 d . .
C10 C -0.09146(18) 0.73698(10) 0.23028(14) 0.0234(5) Uani 1 1 d . .
H10A H -0.0776 0.7104 0.1851 0.035 Uiso 1 1 calc R U
H10B H -0.1638 0.7281 0.2453 0.035 Uiso 1 1 calc R U
H10C H -0.0363 0.7294 0.2770 0.035 Uiso 1 1 calc R U
C11 C -0.19074(18) 0.95675(11) 0.27401(15) 0.0268(5) Uani 1 1 d . .
H11A H -0.1365 0.9883 0.2916 0.040 Uiso 1 1 calc R U
H11B H -0.2154 0.9375 0.3218 0.040 Uiso 1 1 calc R U
H11C H -0.2530 0.9756 0.2406 0.040 Uiso 1 1 calc R U
C12 C -0.00301(18) 0.90122(10) 0.03307(13) 0.0222(4) Uani 1 1 d . .
H12A H -0.0564 0.8897 -0.0132 0.033 Uiso 1 1 calc R U
H12B H 0.0662 0.8805 0.0288 0.033 Uiso 1 1 calc R U
H12C H 0.0080 0.9457 0.0330 0.033 Uiso 1 1 calc R U
C13 C 0.23087(16) 0.68903(9) 0.02218(12) 0.0161(4) Uani 1 1 d . .
C14 C 0.30382(17) 0.71735(9) -0.02376(12) 0.0178(4) Uani 1 1 d . .
C15 C 0.39226(17) 0.68372(10) -0.04360(13) 0.0204(4) Uani 1 1 d . .
H15 H 0.4442 0.7032 -0.0725 0.025 Uiso 1 1 calc R U
C16 C 0.40664(17) 0.62221(10) -0.02213(13) 0.0204(4) Uani 1 1 d . .
C17 C 0.32868(17) 0.59439(10) 0.01865(12) 0.0191(4) Uani 1 1 d . .
H17 H 0.3359 0.5520 0.0314 0.023 Uiso 1 1 calc R U
C18 C 0.24006(16) 0.62656(9) 0.04161(12) 0.0172(4) Uani 1 1 d . .
C19 C 0.2863(2) 0.78190(9) -0.05489(14) 0.0244(5) Uani 1 1 d . .
H19A H 0.2321 0.7818 -0.1034 0.037 Uiso 1 1 calc R U
H19B H 0.3552 0.7984 -0.0688 0.037 Uiso 1 1 calc R U
H19C H 0.2603 0.8075 -0.0128 0.037 Uiso 1 1 calc R U
C20 C 0.50419(19) 0.58727(11) -0.04322(15) 0.0298(5) Uani 1 1 d . .
H20A H 0.5320 0.6069 -0.0895 0.045 Uiso 1 1 calc R U
H20B H 0.4829 0.5450 -0.0574 0.045 Uiso 1 1 calc R U
H20C H 0.5611 0.5872 0.0036 0.045 Uiso 1 1 calc R U
C21 C 0.15650(18) 0.59379(10) 0.08424(13) 0.0224(4) Uani 1 1 d . .
H21A H 0.1785 0.5952 0.1431 0.034 Uiso 1 1 calc R U
H21B H 0.1510 0.5510 0.0662 0.034 Uiso 1 1 calc R U
H21C H 0.0856 0.6139 0.0712 0.034 Uiso 1 1 calc R U
C22 C 0.18253(15) 0.69351(10) 0.36991(12) 0.0164(4) Uani 1 1 d . .
C23 C 0.17702(16) 0.64372(10) 0.42326(13) 0.0208(4) Uani 1 1 d . .
H23 H 0.1720 0.6032 0.4022 0.025 Uiso 1 1 calc R U
C24 C 0.17884(17) 0.65299(11) 0.50567(13) 0.0238(5) Uani 1 1 d . .
H24 H 0.1776 0.6188 0.5410 0.029 Uiso 1 1 calc R U
C25 C 0.18246(17) 0.71213(11) 0.53722(14) 0.0246(5) Uani 1 1 d . .
H25 H 0.1808 0.7185 0.5937 0.030 Uiso 1 1 calc R U
C26 C 0.18849(16) 0.76163(11) 0.48565(13) 0.0207(4) Uani 1 1 d . .
H26 H 0.1906 0.8021 0.5070 0.025 Uiso 1 1 calc R U
C27 C 0.19153(15) 0.75262(10) 0.40228(12) 0.0168(4) Uani 1 1 d . .
C28 C 0.35138(16) 0.75827(9) 0.17353(12) 0.0156(4) Uani 1 1 d . .
H28 H 0.3654 0.7791 0.1257 0.019 Uiso 1 1 calc R U
C29 C 0.43655(16) 0.71538(9) 0.20692(13) 0.0157(4) Uani 1 1 d . .
C30 C 0.51522(17) 0.69794(10) 0.15721(13) 0.0214(4) Uani 1 1 d . .
H30 H 0.5106 0.7136 0.1035 0.026 Uiso 1 1 calc R U
C31 C 0.59951(18) 0.65822(11) 0.18509(14) 0.0264(5) Uani 1 1 d . .
H31 H 0.6508 0.6461 0.1502 0.032 Uiso 1 1 calc R U
C32 C 0.60839(18) 0.63646(10) 0.26386(14) 0.0258(5) Uani 1 1 d . .
H32 H 0.6657 0.6092 0.2831 0.031 Uiso 1 1 calc R U
C33 C 0.53358(17) 0.65443(10) 0.31480(13) 0.0221(5) Uani 1 1 d . .
H33 H 0.5410 0.6401 0.3693 0.026 Uiso 1 1 calc R U
C34 C 0.44799(16) 0.69313(10) 0.28672(12) 0.0185(4) Uani 1 1 d . .
H34 H 0.3967 0.7046 0.3220 0.022 Uiso 1 1 calc R U
C35 C 0.44805(17) 0.88169(10) 0.28813(13) 0.0225(5) Uani 1 1 d . .
H35 H 0.4170 0.8438 0.3103 0.027 Uiso 1 1 calc R U
C36 C 0.55783(19) 0.86704(13) 0.26179(18) 0.0396(6) Uani 1 1 d . .
H36A H 0.5494 0.8345 0.2208 0.059 Uiso 1 1 calc R U
H36B H 0.6078 0.8533 0.3089 0.059 Uiso 1 1 calc R U
H36C H 0.5873 0.9038 0.2387 0.059 Uiso 1 1 calc R U
C37 C 0.4526(2) 0.93216(11) 0.35040(15) 0.0380(6) Uani 1 1 d . .
H37A H 0.4765 0.9703 0.3269 0.057 Uiso 1 1 calc R U
H37B H 0.5041 0.9210 0.3979 0.057 Uiso 1 1 calc R U
H37C H 0.3801 0.9381 0.3669 0.057 Uiso 1 1 calc R U
C38 C 0.19452(17) 0.98965(9) 0.22499(13) 0.0188(4) Uani 1 1 d . .
H38 H 0.2743 0.9981 0.2378 0.023 Uiso 1 1 calc R U
C39 C 0.13901(19) 0.99812(12) 0.30043(14) 0.0278(5) Uani 1 1 d . .
H39A H 0.0627 0.9854 0.2890 0.042 Uiso 1 1 calc R U
H39B H 0.1425 1.0414 0.3165 0.042 Uiso 1 1 calc R U
H39C H 0.1759 0.9730 0.3446 0.042 Uiso 1 1 calc R U
C40 C 0.14541(18) 1.03094(10) 0.15703(14) 0.0244(5) Uani 1 1 d . .
H40A H 0.1788 1.0222 0.1078 0.037 Uiso 1 1 calc R U
H40B H 0.1587 1.0739 0.1727 0.037 Uiso 1 1 calc R U
H40C H 0.0668 1.0236 0.1464 0.037 Uiso 1 1 calc R U
C41 C 0.33300(17) 0.93820(10) 0.05330(13) 0.0205(4) Uani 1 1 d . .
H41 H 0.3375 0.9730 0.0929 0.025 Uiso 1 1 calc R U
C42 C 0.44665(18) 0.91663(11) 0.04323(14) 0.0264(5) Uani 1 1 d . .
H42A H 0.4844 0.9039 0.0961 0.040 Uiso 1 1 calc R U
H42B H 0.4870 0.9502 0.0215 0.040 Uiso 1 1 calc R U
H42C H 0.4422 0.8819 0.0055 0.040 Uiso 1 1 calc R U
C43 C 0.26891(19) 0.95811(11) -0.02596(14) 0.0268(5) Uani 1 1 d . .
H43A H 0.2637 0.9239 -0.0645 0.040 Uiso 1 1 calc R U
H43B H 0.3058 0.9927 -0.0484 0.040 Uiso 1 1 calc R U
H43C H 0.1956 0.9706 -0.0164 0.040 Uiso 1 1 calc R U
C1S C 0.9401(2) 0.57605(13) 0.30448(16) 0.0365(6) Uani 1 1 d . .
H1S1 H 0.9789 0.5446 0.3391 0.055 Uiso 1 1 calc R U
H1S2 H 0.8635 0.5643 0.2915 0.055 Uiso 1 1 calc R U
H1S3 H 0.9450 0.6154 0.3332 0.055 Uiso 1 1 calc R U
C2S C 0.3188(2) 0.94115(13) 0.55020(17) 0.0400(6) Uani 1 1 d . .
H2S1 H 0.2744 0.9681 0.5800 0.060 Uiso 1 1 calc R U
H2S2 H 0.2783 0.9308 0.4973 0.060 Uiso 1 1 calc R U
H2S3 H 0.3865 0.9622 0.5421 0.060 Uiso 1 1 calc R U
O1S O 0.98792(13) 0.58161(7) 0.23184(10) 0.0286(4) Uani 1 1 d . .
H1S H 1.0409 0.6059 0.2392 0.043 Uiso 1 1 calc R U
O2S O 0.34317(16) 0.88754(8) 0.59468(12) 0.0421(5) Uani 1 1 d . .
H2S H 0.3868 0.8956 0.6364 0.063 Uiso 1 1 calc R U

loop_
_atom_site_aniso_label
_atom_site_aniso_U_11
_atom_site_aniso_U_22
_atom_site_aniso_U_33
_atom_site_aniso_U_23
_atom_site_aniso_U_13
_atom_site_aniso_U_12
Ru1 0.01307(9) 0.01053(9) 0.01139(9) -0.00014(5) 0.00128(6) -0.00075(5)
S1 0.0186(2) 0.0128(2) 0.0155(2) 0.00072(17) 0.00173(18) -0.00253(18)
S2 0.0238(2) 0.0147(2) 0.0142(2) -0.00182(18) 0.00356(18) -0.00132(19)
P1 0.0148(2) 0.0118(2) 0.0153(3) 0.00077(18) 0.00118(18) -0.00099(19)
O1 0.0177(7) 0.0148(7) 0.0201(8) 0.0026(6) -0.0006(6) -0.0028(6)
O2 0.0174(7) 0.0115(7) 0.0328(9) -0.0031(6) 0.0020(6) -0.0003(6)
O3 0.0221(7) 0.0166(7) 0.0178(8) 0.0046(6) 0.0019(6) -0.0059(6)
N1 0.0147(8) 0.0173(9) 0.0150(9) -0.0031(6) -0.0003(7) 0.0012(6)
N2 0.0178(9) 0.0154(9) 0.0150(9) -0.0035(6) -0.0009(7) 0.0019(6)
C1 0.0169(9) 0.0108(9) 0.0140(10) 0.0025(7) 0.0014(7) -0.0017(7)
C2 0.0167(10) 0.0219(11) 0.0174(11) -0.0031(8) -0.0033(8) 0.0010(8)
C3 0.0219(11) 0.0222(12) 0.0188(12) -0.0051(8) -0.0042(9) 0.0040(8)
C4 0.0124(9) 0.0166(10) 0.0174(10) -0.0020(8) 0.0002(7) 0.0007(8)
C5 0.0157(9) 0.0176(11) 0.0171(10) 0.0012(8) -0.0008(7) 0.0006(8)
C6 0.0172(10) 0.0236(11) 0.0191(11) -0.0006(8) 0.0034(8) 0.0009(8)
C7 0.0141(9) 0.0188(11) 0.0246(11) -0.0059(8) -0.0010(8) 0.0015(8)
C8 0.0172(10) 0.0148(10) 0.0242(11) -0.0007(8) -0.0023(8) 0.0018(8)
C9 0.0140(9) 0.0190(11) 0.0179(11) 0.0009(8) -0.0027(7) -0.0008(8)
C10 0.0244(11) 0.0189(11) 0.0282(12) 0.0040(9) 0.0088(9) 0.0006(9)
C11 0.0224(11) 0.0232(12) 0.0354(13) -0.0084(10) 0.0058(9) 0.0028(9)
C12 0.0242(11) 0.0202(11) 0.0217(11) 0.0040(9) 0.0011(8) 0.0008(9)
C13 0.0180(10) 0.0177(10) 0.0120(10) -0.0032(8) -0.0004(7) 0.0017(8)
C14 0.0247(11) 0.0156(10) 0.0126(10) -0.0013(7) -0.0005(8) -0.0001(8)
C15 0.0229(10) 0.0218(11) 0.0174(11) -0.0015(8) 0.0055(8) -0.0026(9)
C16 0.0227(10) 0.0209(11) 0.0178(11) -0.0024(8) 0.0036(8) 0.0034(9)
C17 0.0258(11) 0.0145(10) 0.0170(11) 0.0004(8) 0.0025(8) 0.0036(8)
C18 0.0221(10) 0.0157(10) 0.0137(10) -0.0010(8) 0.0016(8) 0.0007(8)
C19 0.0339(13) 0.0166(11) 0.0235(12) 0.0021(8) 0.0075(10) 0.0001(9)
C20 0.0288(12) 0.0278(13) 0.0353(14) 0.0011(10) 0.0133(10) 0.0070(10)
C21 0.0272(11) 0.0187(11) 0.0228(12) 0.0002(9) 0.0088(9) -0.0006(9)
C22 0.0112(9) 0.0218(11) 0.0162(10) 0.0019(8) 0.0017(7) 0.0001(8)
C23 0.0166(10) 0.0208(11) 0.0253(12) 0.0065(9) 0.0034(8) -0.0012(8)
C24 0.0177(10) 0.0323(13) 0.0217(12) 0.0117(9) 0.0039(8) 0.0009(9)
C25 0.0186(11) 0.0401(14) 0.0154(11) 0.0050(9) 0.0027(8) 0.0004(9)
C26 0.0171(10) 0.0278(12) 0.0172(11) -0.0018(9) 0.0021(8) 0.0003(9)
C27 0.0119(9) 0.0210(11) 0.0173(10) 0.0017(8) 0.0017(7) 0.0009(8)
C28 0.0189(10) 0.0132(10) 0.0146(10) -0.0008(8) 0.0020(7) -0.0026(8)
C29 0.0145(10) 0.0139(10) 0.0183(11) -0.0029(8) 0.0006(8) -0.0027(7)
C30 0.0211(10) 0.0264(12) 0.0169(11) 0.0008(9) 0.0029(8) 0.0021(9)
C31 0.0211(11) 0.0333(13) 0.0248(12) -0.0063(10) 0.0032(9) 0.0082(9)
C32 0.0213(11) 0.0222(12) 0.0314(13) -0.0009(9) -0.0062(9) 0.0057(9)
C33 0.0213(10) 0.0225(11) 0.0212(11) 0.0059(9) -0.0020(8) -0.0034(9)
C34 0.0178(10) 0.0195(11) 0.0182(11) -0.0009(8) 0.0024(8) -0.0048(8)
C35 0.0219(11) 0.0194(11) 0.0241(12) 0.0048(9) -0.0057(8) -0.0040(9)
C36 0.0172(11) 0.0413(16) 0.0583(18) 0.0124(13) -0.0024(11) -0.0022(11)
C37 0.0593(17) 0.0234(13) 0.0264(14) 0.0025(10) -0.0135(12) -0.0108(12)
C38 0.0205(10) 0.0126(10) 0.0235(11) -0.0042(8) 0.0033(8) -0.0023(8)
C39 0.0284(12) 0.0317(13) 0.0239(12) -0.0049(10) 0.0060(9) -0.0031(10)
C40 0.0268(11) 0.0173(11) 0.0297(13) 0.0012(9) 0.0063(9) 0.0012(9)
C41 0.0253(11) 0.0143(10) 0.0229(11) 0.0036(8) 0.0074(8) -0.0023(8)
C42 0.0246(11) 0.0254(12) 0.0306(13) 0.0037(9) 0.0091(9) -0.0005(9)
C43 0.0321(12) 0.0245(12) 0.0254(12) 0.0090(9) 0.0095(9) 0.0028(10)
C1S 0.0346(13) 0.0433(16) 0.0325(14) 0.0014(11) 0.0074(10) -0.0147(12)
C2S 0.0470(16) 0.0361(15) 0.0350(15) 0.0074(12) -0.0020(12) 0.0026(12)
O1S 0.0317(9) 0.0254(9) 0.0294(9) -0.0051(7) 0.0069(7) -0.0107(7)
O2S 0.0549(12) 0.0284(10) 0.0392(11) 0.0056(8) -0.0079(9) -0.0025(8)

loop_
_atom_type_symbol
_atom_type_description
_atom_type_scat_dispersion_real
_atom_type_scat_dispersion_imag
_atom_type_scat_source
C C 0.0181 0.0091 'International Tables Vol C Tables 4.2.6.8 and 6.1.1.4'
H H 0.0000 0.0000 'International Tables Vol C Tables 4.2.6.8 and 6.1.1.4'
N N 0.0311 0.0180 'International Tables Vol C Tables 4.2.6.8 and 6.1.1.4'
O O 0.0492 0.0322 'International Tables Vol C Tables 4.2.6.8 and 6.1.1.4'
P P 0.2955 0.4335 'International Tables Vol C Tables 4.2.6.8 and 6.1.1.4'
Ru Ru 0.0552 3.2960 'International Tables Vol C Tables 4.2.6.8 and 6.1.1.4'
S S 0.3331 0.5567 'International Tables Vol C Tables 4.2.6.8 and 6.1.1.4'

loop_
_geom_angle_atom_site_label_1
_geom_angle_atom_site_label_2
_geom_angle_atom_site_label_3
_geom_angle
C28 Ru1 C1 96.17(8)
C28 Ru1 P1 84.37(6)
C1 Ru1 P1 96.83(5)
C28 Ru1 S2 122.40(6)
C1 Ru1 S2 141.37(6)
P1 Ru1 S2 85.864(18)
C28 Ru1 S1 97.90(6)
C1 Ru1 S1 90.90(5)
P1 Ru1 S1 171.681(18)
S2 Ru1 S1 86.174(18)
C22 S1 Ru1 105.10(7)
C27 S2 Ru1 106.66(7)
O2 P1 O3 105.91(8)
O2 P1 O1 103.61(8)
O3 P1 O1 98.49(8)
O2 P1 Ru1 113.86(6)
O3 P1 Ru1 115.51(6)
O1 P1 Ru1 117.56(5)
C35 O1 P1 129.35(13)
C38 O2 P1 129.93(13)
C41 O3 P1 124.73(13)
C1 N1 C4 127.95(17)
C1 N1 C2 113.31(16)
C4 N1 C2 118.73(16)
C1 N2 C13 130.64(17)
C1 N2 C3 112.77(16)
C13 N2 C3 116.48(16)
N1 C1 N2 107.21(16)
N1 C1 Ru1 120.21(14)
N2 C1 Ru1 132.22(14)
N1 C2 C3 102.12(16)
N1 C2 H2A 111.3
C3 C2 H2A 111.3
N1 C2 H2B 111.3
C3 C2 H2B 111.3
H2A C2 H2B 109.2
N2 C3 C2 102.63(16)
N2 C3 H3A 111.2
C2 C3 H3A 111.2
N2 C3 H3B 111.2
C2 C3 H3B 111.2
H3A C3 H3B 109.2
C5 C4 C9 120.87(18)
C5 C4 N1 121.08(18)
C9 C4 N1 117.60(18)
C4 C5 C6 118.13(19)
C4 C5 C10 122.75(19)
C6 C5 C10 119.10(19)
C7 C6 C5 122.2(2)
C7 C6 H6 118.9
C5 C6 H6 118.9
C6 C7 C8 118.11(19)
C6 C7 C11 121.4(2)
C8 C7 C11 120.5(2)
C7 C8 C9 122.03(19)
C7 C8 H8 119.0
C9 C8 H8 119.0
C8 C9 C4 118.30(19)
C8 C9 C12 120.26(19)
C4 C9 C12 121.40(19)
C5 C10 H10A 109.5
C5 C10 H10B 109.5
H10A C10 H10B 109.5
C5 C10 H10C 109.5
H10A C10 H10C 109.5
H10B C10 H10C 109.5
C7 C11 H11A 109.5
C7 C11 H11B 109.5
H11A C11 H11B 109.5
C7 C11 H11C 109.5
H11A C11 H11C 109.5
H11B C11 H11C 109.5
C9 C12 H12A 109.5
C9 C12 H12B 109.5
H12A C12 H12B 109.5
C9 C12 H12C 109.5
H12A C12 H12C 109.5
H12B C12 H12C 109.5
C14 C13 C18 121.06(18)
C14 C13 N2 119.51(18)
C18 C13 N2 118.84(18)
C15 C14 C13 118.60(19)
C15 C14 C19 119.7(2)
C13 C14 C19 121.70(19)
C14 C15 C16 121.70(19)
C14 C15 H15 119.1
C16 C15 H15 119.1
C17 C16 C15 118.13(19)
C17 C16 C20 121.37(19)
C15 C16 C20 120.5(2)
C16 C17 C18 122.25(19)
C16 C17 H17 118.9
C18 C17 H17 118.9
C17 C18 C13 118.00(19)
C17 C18 C21 120.05(18)
C13 C18 C21 121.94(18)
C14 C19 H19A 109.5
C14 C19 H19B 109.5
H19A C19 H19B 109.5
C14 C19 H19C 109.5
H19A C19 H19C 109.5
H19B C19 H19C 109.5
C16 C20 H20A 109.5
C16 C20 H20B 109.5
H20A C20 H20B 109.5
C16 C20 H20C 109.5
H20A C20 H20C 109.5
H20B C20 H20C 109.5
C18 C21 H21A 109.5
C18 C21 H21B 109.5
H21A C21 H21B 109.5
C18 C21 H21C 109.5
H21A C21 H21C 109.5
H21B C21 H21C 109.5
C27 C22 C23 118.57(19)
C27 C22 S1 120.82(16)
C23 C22 S1 120.60(17)
C24 C23 C22 120.9(2)
C24 C23 H23 119.5
C22 C23 H23 119.5
C23 C24 C25 120.3(2)
C23 C24 H24 119.8
C25 C24 H24 119.8
C26 C25 C24 119.5(2)
C26 C25 H25 120.3
C24 C25 H25 120.3
C25 C26 C27 120.7(2)
C25 C26 H26 119.7
C27 C26 H26 119.7
C22 C27 C26 119.88(19)
C22 C27 S2 120.78(16)
C26 C27 S2 119.33(17)
C29 C28 Ru1 130.02(15)
C29 C28 H28 115.0
Ru1 C28 H28 115.0
C34 C29 C30 117.82(19)
C34 C29 C28 124.06(19)
C30 C29 C28 118.03(19)
C31 C30 C29 121.3(2)
C31 C30 H30 119.3
C29 C30 H30 119.3
C32 C31 C30 119.7(2)
C32 C31 H31 120.2
C30 C31 H31 120.2
C31 C32 C33 120.0(2)
C31 C32 H32 120.0
C33 C32 H32 120.0
C32 C33 C34 120.5(2)
C32 C33 H33 119.7
C34 C33 H33 119.7
C33 C34 C29 120.6(2)
C33 C34 H34 119.7
C29 C34 H34 119.7
O1 C35 C37 107.31(18)
O1 C35 C36 107.68(19)
C37 C35 C36 113.3(2)
O1 C35 H35 109.5
C37 C35 H35 109.5
C36 C35 H35 109.5
C35 C36 H36A 109.5
C35 C36 H36B 109.5
H36A C36 H36B 109.5
C35 C36 H36C 109.5
H36A C36 H36C 109.5
H36B C36 H36C 109.5
C35 C37 H37A 109.5
C35 C37 H37B 109.5
H37A C37 H37B 109.5
C35 C37 H37C 109.5
H37A C37 H37C 109.5
H37B C37 H37C 109.5
O2 C38 C40 109.62(17)
O2 C38 C39 105.84(17)
C40 C38 C39 111.27(18)
O2 C38 H38 110.0
C40 C38 H38 110.0
C39 C38 H38 110.0
C38 C39 H39A 109.5
C38 C39 H39B 109.5
H39A C39 H39B 109.5
C38 C39 H39C 109.5
H39A C39 H39C 109.5
H39B C39 H39C 109.5
C38 C40 H40A 109.5
C38 C40 H40B 109.5
H40A C40 H40B 109.5
C38 C40 H40C 109.5
H40A C40 H40C 109.5
H40B C40 H40C 109.5
O3 C41 C43 106.67(17)
O3 C41 C42 108.96(17)
C43 C41 C42 112.70(18)
O3 C41 H41 109.5
C43 C41 H41 109.5
C42 C41 H41 109.5
C41 C42 H42A 109.5
C41 C42 H42B 109.5
H42A C42 H42B 109.5
C41 C42 H42C 109.5
H42A C42 H42C 109.5
H42B C42 H42C 109.5
C41 C43 H43A 109.5
C41 C43 H43B 109.5
H43A C43 H43B 109.5
C41 C43 H43C 109.5
H43A C43 H43C 109.5
H43B C43 H43C 109.5
O1S C1S H1S1 109.5
O1S C1S H1S2 109.5
H1S1 C1S H1S2 109.5
O1S C1S H1S3 109.5
H1S1 C1S H1S3 109.5
H1S2 C1S H1S3 109.5
O2S C2S H2S1 109.5
O2S C2S H2S2 109.5
H2S1 C2S H2S2 109.5
O2S C2S H2S3 109.5
H2S1 C2S H2S3 109.5
H2S2 C2S H2S3 109.5
C1S O1S H1S 109.5
C2S O2S H2S 109.5

loop_
_geom_bond_atom_site_label_1
_geom_bond_atom_site_label_2
_geom_bond_distance
Ru1 C28 1.881(2)
Ru1 C1 2.0663(19)
Ru1 P1 2.2700(5)
Ru1 S2 2.3136(5)
Ru1 S1 2.3733(5)
S1 C22 1.761(2)
S2 C27 1.764(2)
P1 O2 1.5858(15)
P1 O3 1.6003(15)
P1 O1 1.6055(14)
O1 C35 1.454(2)
O2 C38 1.458(2)
O3 C41 1.467(2)
N1 C1 1.349(3)
N1 C4 1.440(3)
N1 C2 1.476(3)
N2 C1 1.351(3)
N2 C13 1.437(3)
N2 C3 1.480(3)
C2 C3 1.514(3)
C2 H2A 0.9900
C2 H2B 0.9900
C3 H3A 0.9900
C3 H3B 0.9900
C4 C5 1.395(3)
C4 C9 1.405(3)
C5 C6 1.399(3)
C5 C10 1.503(3)
C6 C7 1.385(3)
C6 H6 0.9500
C7 C8 1.387(3)
C7 C11 1.510(3)
C8 C9 1.392(3)
C8 H8 0.9500
C9 C12 1.500(3)
C10 H10A 0.9800
C10 H10B 0.9800
C10 H10C 0.9800
C11 H11A 0.9800
C11 H11B 0.9800
C11 H11C 0.9800
C12 H12A 0.9800
C12 H12B 0.9800
C12 H12C 0.9800
C13 C14 1.398(3)
C13 C18 1.401(3)
C14 C15 1.392(3)
C14 C19 1.505(3)
C15 C16 1.393(3)
C15 H15 0.9500
C16 C17 1.387(3)
C16 C20 1.506(3)
C17 C18 1.396(3)
C17 H17 0.9500
C18 C21 1.506(3)
C19 H19A 0.9800
C19 H19B 0.9800
C19 H19C 0.9800
C20 H20A 0.9800
C20 H20B 0.9800
C20 H20C 0.9800
C21 H21A 0.9800
C21 H21B 0.9800
C21 H21C 0.9800
C22 C27 1.395(3)
C22 C23 1.408(3)
C23 C24 1.380(3)
C23 H23 0.9500
C24 C25 1.390(3)
C24 H24 0.9500
C25 C26 1.385(3)
C25 H25 0.9500
C26 C27 1.402(3)
C26 H26 0.9500
C28 C29 1.465(3)
C28 H28 0.9500
C29 C34 1.400(3)
C29 C30 1.407(3)
C30 C31 1.389(3)
C30 H30 0.9500
C31 C32 1.382(3)
C31 H31 0.9500
C32 C33 1.388(3)
C32 H32 0.9500
C33 C34 1.388(3)
C33 H33 0.9500
C34 H34 0.9500
C35 C37 1.506(3)
C35 C36 1.514(3)
C35 H35 1.0000
C36 H36A 0.9800
C36 H36B 0.9800
C36 H36C 0.9800
C37 H37A 0.9800
C37 H37B 0.9800
C37 H37C 0.9800
C38 C40 1.509(3)
C38 C39 1.514(3)
C38 H38 1.0000
C39 H39A 0.9800
C39 H39B 0.9800
C39 H39C 0.9800
C40 H40A 0.9800
C40 H40B 0.9800
C40 H40C 0.9800
C41 C43 1.511(3)
C41 C42 1.513(3)
C41 H41 1.0000
C42 H42A 0.9800
C42 H42B 0.9800
C42 H42C 0.9800
C43 H43A 0.9800
C43 H43B 0.9800
C43 H43C 0.9800
C1S O1S 1.414(3)
C1S H1S1 0.9800
C1S H1S2 0.9800
C1S H1S3 0.9800
C2S O2S 1.395(3)
C2S H2S1 0.9800
C2S H2S2 0.9800
C2S H2S3 0.9800
O1S H1S 0.8400
O2S H2S 0.8400

loop_
_geom_hbond_atom_site_label_D
_geom_hbond_atom_site_label_H
_geom_hbond_atom_site_label_A
_geom_hbond_distance_DH
_geom_hbond_distance_HA
_geom_hbond_distance_DA
_geom_hbond_angle_DHA
_geom_hbond_site_symmetry_A
O1S H1S S1 0.84 2.39 3.2231(16) 175.0 1_655
O2S H2S O1S 0.84 1.95 2.794(3) 177.3 4_576

loop_
_geom_torsion_atom_site_label_1
_geom_torsion_atom_site_label_2
_geom_torsion_atom_site_label_3
_geom_torsion_atom_site_label_4
_geom_torsion
O2 P1 O1 C35 106.48(17)
O3 P1 O1 C35 -144.77(17)
Ru1 P1 O1 C35 -20.08(19)
O3 P1 O2 C38 -83.02(18)
O1 P1 O2 C38 20.10(19)
Ru1 P1 O2 C38 148.97(15)
O2 P1 O3 C41 74.42(16)
O1 P1 O3 C41 -32.44(16)
Ru1 P1 O3 C41 -158.57(13)
C4 N1 C1 N2 -174.60(18)
C2 N1 C1 N2 5.8(2)
C4 N1 C1 Ru1 11.5(3)
C2 N1 C1 Ru1 -168.17(14)
C13 N2 C1 N1 -179.90(19)
C3 N2 C1 N1 4.0(2)
C13 N2 C1 Ru1 -7.0(3)
C3 N2 C1 Ru1 176.89(15)
C1 N1 C2 C3 -12.4(2)
C4 N1 C2 C3 167.88(18)
C1 N2 C3 C2 -11.4(2)
C13 N2 C3 C2 171.91(17)
N1 C2 C3 N2 13.2(2)
C1 N1 C4 C5 -89.5(3)
C2 N1 C4 C5 90.2(2)
C1 N1 C4 C9 98.2(2)
C2 N1 C4 C9 -82.2(2)
C9 C4 C5 C6 -6.7(3)
N1 C4 C5 C6 -178.76(17)
C9 C4 C5 C10 171.70(18)
N1 C4 C5 C10 -0.4(3)
C4 C5 C6 C7 1.7(3)
C10 C5 C6 C7 -176.75(19)
C5 C6 C7 C8 3.3(3)
C5 C6 C7 C11 -176.88(19)
C6 C7 C8 C9 -3.6(3)
C11 C7 C8 C9 176.66(19)
C7 C8 C9 C4 -1.2(3)
C7 C8 C9 C12 176.60(19)
C5 C4 C9 C8 6.5(3)
N1 C4 C9 C8 178.84(17)
C5 C4 C9 C12 -171.34(18)
N1 C4 C9 C12 1.0(3)
C1 N2 C13 C14 -90.6(3)
C3 N2 C13 C14 85.4(2)
C1 N2 C13 C18 98.1(2)
C3 N2 C13 C18 -85.9(2)
C18 C13 C14 C15 -5.9(3)
N2 C13 C14 C15 -176.97(18)
C18 C13 C14 C19 171.45(19)
N2 C13 C14 C19 0.4(3)
C13 C14 C15 C16 3.0(3)
C19 C14 C15 C16 -174.4(2)
C14 C15 C16 C17 1.3(3)
C14 C15 C16 C20 -179.0(2)
C15 C16 C17 C18 -2.9(3)
C20 C16 C17 C18 177.4(2)
C16 C17 C18 C13 0.1(3)
C16 C17 C18 C21 178.7(2)
C14 C13 C18 C17 4.4(3)
N2 C13 C18 C17 175.51(18)
C14 C13 C18 C21 -174.20(19)
N2 C13 C18 C21 -3.1(3)
Ru1 S1 C22 C27 6.94(17)
Ru1 S1 C22 C23 -171.76(14)
C27 C22 C23 C24 0.9(3)
S1 C22 C23 C24 179.67(15)
C22 C23 C24 C25 2.2(3)
C23 C24 C25 C26 -2.5(3)
C24 C25 C26 C27 -0.3(3)
C23 C22 C27 C26 -3.7(3)
S1 C22 C27 C26 177.55(15)
C23 C22 C27 S2 175.09(15)
S1 C22 C27 S2 -3.6(2)
C25 C26 C27 C22 3.5(3)
C25 C26 C27 S2 -175.36(16)
Ru1 S2 C27 C22 -1.88(17)
Ru1 S2 C27 C26 176.94(14)
C1 Ru1 C28 C29 -124.85(18)
P1 Ru1 C28 C29 138.86(18)
S2 Ru1 C28 C29 57.4(2)
S1 Ru1 C28 C29 -33.08(18)
Ru1 C28 C29 C34 -18.4(3)
Ru1 C28 C29 C30 165.06(16)
C34 C29 C30 C31 2.2(3)
C28 C29 C30 C31 178.9(2)
C29 C30 C31 C32 -1.7(3)
C30 C31 C32 C33 -0.2(3)
C31 C32 C33 C34 1.5(3)
C32 C33 C34 C29 -0.9(3)
C30 C29 C34 C33 -0.9(3)
C28 C29 C34 C33 -177.42(19)
P1 O1 C35 C37 -114.31(19)
P1 O1 C35 C36 123.36(18)
P1 O2 C38 C40 108.22(19)
P1 O2 C38 C39 -131.68(17)
P1 O3 C41 C43 -142.52(15)
P1 O3 C41 C42 95.56(19)
